data_4301806
loop_
_publ_author_name
'Jae Il Kim'
'Hyun Young Kwak'
'Jung Hee Yoon'
'Dae Won Ryu'
'In Young Yoo'
'Namgeun Yang'
'Beong Ki Cho'
'Je-Geun Park'
'Hyosug Lee'
'Chang Seop Hong'

_publ_section_title
;
Cyanide-Bridged FeIII-MnIII Bimetallic Complexes with Dimeric and Chain
Structures Constructed from a Newly Mademer-Fe Tricyanide: Structures and
Magnetic Properties
;
_journal_name_full 'Inorganic Chemistry'
_journal_page_first 2956
_journal_page_last 2966
_journal_paper_doi 10.1021/ic802033q
_journal_volume 48
_journal_year 2009
_chemical_formula_sum 'C40 H32 Br2 Fe Mn N8 O5'
_chemical_formula_weight 975.35
_chemical_name_systematic
;
 ?
;
_space_group_IT_number 14
_symmetry_cell_setting monoclinic
_symmetry_space_group_name_Hall '-P 2ybc'
_symmetry_space_group_name_H-M 'P 1 21/c 1'
_atom_sites_solution_hydrogens geom
_atom_sites_solution_primary direct
_atom_sites_solution_secondary difmap
_audit_creation_method SHELXL-97
_cell_angle_alpha 90.00
_cell_angle_beta 90.805(2)
_cell_angle_gamma 90.00
_cell_formula_units_Z 4
_cell_length_a 10.0064(2)
_cell_length_b 14.2657(3)
_cell_length_c 26.9395(7)
_cell_measurement_reflns_used 2731
_cell_measurement_temperature 130(2)
_cell_measurement_theta_max 22.969
_cell_measurement_theta_min 2.462
_cell_volume 3845.19(15)
_computing_cell_refinement 'Bruker SMART APEXll'
_computing_data_collection 'Bruker SMART APEXll'
_computing_data_reduction 'Bruker SAINT'
_computing_molecular_graphics WingX
_computing_publication_material WingX
_computing_structure_refinement 'SHELXL-97 (Sheldrick, 1997)'
_computing_structure_solution SHELXTL
_diffrn_ambient_temperature 130(2)
_diffrn_measured_fraction_theta_full 0.997
_diffrn_measured_fraction_theta_max 0.997
_diffrn_measurement_device_type 'CCD area detector'
_diffrn_measurement_method 'omega scan'
_diffrn_radiation_monochromator graphite
_diffrn_radiation_source 'fine-focus sealed tube'
_diffrn_radiation_type MoK\a
_diffrn_radiation_wavelength 0.71073
_diffrn_reflns_av_R_equivalents 0.1435
_diffrn_reflns_av_sigmaI/netI 0.1630
_diffrn_reflns_limit_h_max 13
_diffrn_reflns_limit_h_min -13
_diffrn_reflns_limit_k_max 19
_diffrn_reflns_limit_k_min -16
_diffrn_reflns_limit_l_max 35
_diffrn_reflns_limit_l_min -35
_diffrn_reflns_number 36828
_diffrn_reflns_theta_full 28.33
_diffrn_reflns_theta_max 28.33
_diffrn_reflns_theta_min 1.51
_exptl_absorpt_coefficient_mu 2.841
_exptl_absorpt_correction_T_max 0.9196
_exptl_absorpt_correction_T_min 0.6753
_exptl_absorpt_correction_type multi-scan
_exptl_absorpt_process_details SADABS
_exptl_crystal_colour brown
_exptl_crystal_density_diffrn 1.685
_exptl_crystal_density_method 'not measured'
_exptl_crystal_description plate
_exptl_crystal_F_000 1956
_exptl_crystal_size_max 0.15
_exptl_crystal_size_mid 0.11
_exptl_crystal_size_min 0.03
_refine_diff_density_max 0.997
_refine_diff_density_min -0.790
_refine_diff_density_rms 0.144
_refine_ls_extinction_method none
_refine_ls_goodness_of_fit_ref 0.972
_refine_ls_hydrogen_treatment constr
_refine_ls_matrix_type full
_refine_ls_number_parameters 518
_refine_ls_number_reflns 9560
_refine_ls_number_restraints 0
_refine_ls_restrained_S_all 0.972
_refine_ls_R_factor_all 0.1731
_refine_ls_R_factor_gt 0.0613
_refine_ls_shift/su_max 0.001
_refine_ls_shift/su_mean 0.000
_refine_ls_structure_factor_coef Fsqd
_refine_ls_weighting_details 'calc w=1/[\s^2^(Fo^2^)+(0.0759P)^2^+0.0000P] where P=(Fo^2^+2Fc^2^)/3'
_refine_ls_weighting_scheme calc
_refine_ls_wR_factor_gt 0.1285
_refine_ls_wR_factor_ref 0.1747
_reflns_number_gt 4542
_reflns_number_total 9560
_reflns_threshold_expression >2sigma(I)
_cod_data_source_file ic802033q_si_004.cif
_cod_data_source_block p2(1)-c
_cod_depositor_comments
;
The following automatic conversions were performed:
'_exptl_absorpt_correction_type' value 'MULTI-SCAN' changed to
'multi-scan' according to
'/home/saulius/struct/CIF-dictionaries/cif_core.dic' dictionary named
'cif_core.dic' version 2.4.1 from 2010-06-29.

Automatic conversion script
Id: cif_fix_enum 1527 2010-12-29 10:47:43Z saulius 
;
_cod_original_sg_symbol_H-M 'P 21/c'
_cod_database_code 4301806

loop_
_symmetry_equiv_pos_as_xyz
'x, y, z'
'-x, y+1/2, -z+1/2'
'-x, -y, -z'
'x, -y-1/2, z-1/2'

loop_
_atom_site_label
_atom_site_type_symbol
_atom_site_fract_x
_atom_site_fract_y
_atom_site_fract_z
_atom_site_U_iso_or_equiv
_atom_site_adp_type
_atom_site_occupancy
_atom_site_symmetry_multiplicity
_atom_site_calc_flag
_atom_site_refinement_flags
_atom_site_disorder_assembly
_atom_site_disorder_group
Fe1 Fe 0.18860(9) 1.12172(6) 0.13879(3) 0.0216(2) Uani 1 1 d . . .
C1 C 0.0709(6) 1.1600(4) 0.1910(2) 0.0225(14) Uani 1 1 d . . .
N1 N -0.0041(5) 1.1860(3) 0.2206(2) 0.0263(13) Uani 1 1 d . . .
C2 C 0.1311(6) 0.9947(4) 0.1567(2) 0.0201(13) Uani 1 1 d . . .
N2 N 0.0989(5) 0.9220(4) 0.1708(2) 0.0254(12) Uani 1 1 d . . .
C3 C 0.2320(6) 1.2565(5) 0.1371(2) 0.0248(15) Uani 1 1 d . . .
N3 N 0.2525(5) 1.3349(4) 0.1371(2) 0.0302(13) Uani 1 1 d . . .
N4 N 0.0406(6) 1.1427(3) 0.0889(2) 0.0309(14) Uani 1 1 d . . .
C4 C -0.0819(6) 1.1772(4) 0.0938(3) 0.0287(16) Uani 1 1 d . . .
H4 H -0.1079 1.1945 0.1263 0.034 Uiso 1 1 calc R . .
C5 C -0.1752(7) 1.1904(4) 0.0561(3) 0.0298(16) Uani 1 1 d . . .
H5 H -0.2600 1.2175 0.0625 0.036 Uiso 1 1 calc R . .
C6 C -0.1407(7) 1.1628(4) 0.0085(3) 0.0376(19) Uani 1 1 d . . .
H6 H -0.2033 1.1684 -0.0181 0.045 Uiso 1 1 calc R . .
C7 C -0.0091(6) 1.1256(4) 0.0000(2) 0.0249(15) Uani 1 1 d . . .
C8 C 0.0369(8) 1.0975(4) -0.0472(3) 0.0335(17) Uani 1 1 d . . .
H8 H -0.0204 1.1004 -0.0756 0.040 Uiso 1 1 calc R . .
C9 C 0.1619(8) 1.0671(5) -0.0510(3) 0.0376(18) Uani 1 1 d . . .
H9 H 0.1923 1.0473 -0.0826 0.045 Uiso 1 1 calc R . .
C10 C 0.2510(7) 1.0628(4) -0.0105(3) 0.0318(16) Uani 1 1 d . . .
H10 H 0.3397 1.0419 -0.0158 0.038 Uiso 1 1 calc R . .
C11 C 0.2135(7) 1.0884(4) 0.0376(3) 0.0294(16) Uani 1 1 d . . .
C12 C 0.0758(7) 1.1201(4) 0.0426(3) 0.0301(16) Uani 1 1 d . . .
N5 N 0.2833(6) 1.0892(4) 0.0806(2) 0.0330(14) Uani 1 1 d . . .
C13 C 0.4165(7) 1.0826(5) 0.0839(3) 0.0331(17) Uani 1 1 d . . .
O1 O 0.4979(4) 1.0701(3) 0.05104(17) 0.0354(12) Uani 1 1 d . . .
C14 C 0.4636(7) 1.0917(4) 0.1381(3) 0.0299(16) Uani 1 1 d . . .
C15 C 0.6018(6) 1.0927(4) 0.1480(3) 0.0287(16) Uani 1 1 d . . .
H15 H 0.6642 1.0847 0.1221 0.034 Uiso 1 1 calc R . .
C16 C 0.6439(8) 1.1055(5) 0.1962(3) 0.044(2) Uani 1 1 d . . .
H16 H 0.7360 1.1126 0.2042 0.052 Uiso 1 1 calc R . .
C17 C 0.5432(6) 1.1078(4) 0.2347(3) 0.0269(16) Uani 1 1 d . . .
C18 C 0.5795(8) 1.1132(5) 0.2848(3) 0.0366(18) Uani 1 1 d . . .
H18 H 0.6709 1.1199 0.2941 0.044 Uiso 1 1 calc R . .
C19 C 0.4869(8) 1.1089(5) 0.3193(3) 0.042(2) Uani 1 1 d . . .
H19 H 0.5124 1.1143 0.3533 0.051 Uiso 1 1 calc R . .
C20 C 0.3503(7) 1.0965(4) 0.3064(3) 0.0310(16) Uani 1 1 d . . .
H20 H 0.2864 1.0901 0.3320 0.037 Uiso 1 1 calc R . .
C21 C 0.3084(7) 1.0933(4) 0.2575(3) 0.0318(16) Uani 1 1 d . . .
H21 H 0.2165 1.0864 0.2490 0.038 Uiso 1 1 calc R . .
C22 C 0.4090(7) 1.1010(4) 0.2192(3) 0.0268(16) Uani 1 1 d . . .
N6 N 0.3668(6) 1.0990(4) 0.1711(2) 0.0317(14) Uani 1 1 d . . .
Mn1 Mn 0.06203(9) 0.80007(6) 0.22422(4) 0.0207(2) Uani 1 1 d . . .
O2 O 0.1214(4) 0.7103(3) 0.17790(16) 0.0232(10) Uani 1 1 d . . .
C23 C 0.0659(6) 0.6897(4) 0.1338(2) 0.0250(15) Uani 1 1 d . . .
C24 C 0.1428(7) 0.6427(4) 0.0987(2) 0.0272(15) Uani 1 1 d . . .
H24 H 0.2316 0.6244 0.1070 0.033 Uiso 1 1 calc R . .
C25 C 0.0925(7) 0.6229(5) 0.0530(3) 0.0335(17) Uani 1 1 d . . .
H25 H 0.1473 0.5925 0.0294 0.040 Uiso 1 1 calc R . .
C26 C -0.0379(7) 0.6463(4) 0.0402(2) 0.0293(16) Uani 1 1 d . . .
Br1 Br -0.10425(8) 0.62770(5) -0.02632(3) 0.0361(2) Uani 1 1 d . . .
C27 C -0.1181(7) 0.6885(4) 0.0738(2) 0.0258(15) Uani 1 1 d . . .
H27 H -0.2087 0.7017 0.0655 0.031 Uiso 1 1 calc R . .
C28 C -0.0669(6) 0.7128(4) 0.1209(3) 0.0266(15) Uani 1 1 d . . .
C29 C -0.1558(7) 0.7609(4) 0.1541(2) 0.0257(15) Uani 1 1 d . . .
H29 H -0.2463 0.7675 0.1435 0.031 Uiso 1 1 calc R . .
N7 N -0.1241(5) 0.7951(3) 0.1963(2) 0.0244(12) Uani 1 1 d . . .
C30 C -0.2240(6) 0.8399(5) 0.2282(2) 0.0277(15) Uani 1 1 d . . .
H30A H -0.2556 0.7950 0.2534 0.033 Uiso 1 1 calc R . .
H30B H -0.3017 0.8611 0.2080 0.033 Uiso 1 1 calc R . .
C31 C -0.1564(6) 0.9231(5) 0.2531(3) 0.0314(16) Uani 1 1 d . . .
H31A H -0.1480 0.9756 0.2294 0.038 Uiso 1 1 calc R . .
H31B H -0.2096 0.9447 0.2817 0.038 Uiso 1 1 calc R . .
N8 N -0.0229(5) 0.8918(3) 0.2703(2) 0.0228(12) Uani 1 1 d . . .
C32 C 0.0241(6) 0.9172(4) 0.3124(2) 0.0252(15) Uani 1 1 d . . .
H32 H -0.0326 0.9529 0.3331 0.030 Uiso 1 1 calc R . .
C33 C 0.1568(6) 0.8961(4) 0.3311(2) 0.0226(14) Uani 1 1 d . . .
C34 C 0.1917(6) 0.9314(4) 0.3780(3) 0.0269(15) Uani 1 1 d . . .
H34 H 0.1260 0.9602 0.3981 0.032 Uiso 1 1 calc R . .
C35 C 0.3214(7) 0.9241(4) 0.3949(2) 0.0288(16) Uani 1 1 d . . .
Br2 Br 0.37100(8) 0.98160(6) 0.45613(3) 0.0428(2) Uani 1 1 d . . .
C36 C 0.4184(7) 0.8798(4) 0.3668(3) 0.0291(15) Uani 1 1 d . . .
H36 H 0.5076 0.8747 0.3790 0.035 Uiso 1 1 calc R . .
C37 C 0.3834(6) 0.8438(4) 0.3212(3) 0.0277(15) Uani 1 1 d . . .
H37 H 0.4501 0.8136 0.3023 0.033 Uiso 1 1 calc R . .
C38 C 0.2534(6) 0.8498(4) 0.3016(2) 0.0212(14) Uani 1 1 d . . .
O3 O 0.2292(4) 0.8151(3) 0.25680(16) 0.0249(10) Uani 1 1 d . . .
C39 C 0.4941(12) 0.7369(7) 0.0184(5) 0.120(6) Uani 1 1 d . . .
H39A H 0.5493 0.7417 -0.0113 0.180 Uiso 1 1 calc R . .
H39B H 0.4137 0.7002 0.0106 0.180 Uiso 1 1 calc R . .
H39C H 0.5452 0.7058 0.0450 0.180 Uiso 1 1 calc R . .
O4 O 0.4570(7) 0.8273(5) 0.0341(3) 0.076(2) Uani 1 1 d . . .
H4A H 0.5050 0.8433 0.0585 0.113 Uiso 1 1 calc R . .
C40 C 0.5688(8) 0.3480(6) 0.3427(4) 0.067(3) Uani 1 1 d . . .
H40A H 0.6268 0.3994 0.3539 0.101 Uiso 1 1 calc R . .
H40B H 0.5458 0.3566 0.3075 0.101 Uiso 1 1 calc R . .
H40C H 0.6157 0.2882 0.3472 0.101 Uiso 1 1 calc R . .
O5 O 0.4502(5) 0.3476(5) 0.3711(2) 0.0687(18) Uani 1 1 d . . .
H5A H 0.4622 0.3150 0.3967 0.103 Uiso 1 1 calc R . .

loop_
_atom_site_aniso_label
_atom_site_aniso_U_11
_atom_site_aniso_U_22
_atom_site_aniso_U_33
_atom_site_aniso_U_23
_atom_site_aniso_U_13
_atom_site_aniso_U_12
Fe1 0.0227(5) 0.0165(4) 0.0258(5) -0.0005(4) 0.0055(4) -0.0012(4)
C1 0.032(4) 0.011(3) 0.025(4) 0.003(3) -0.001(3) -0.003(3)
N1 0.032(3) 0.019(3) 0.028(3) -0.001(2) 0.002(3) -0.004(2)
C2 0.023(3) 0.020(3) 0.017(3) -0.007(3) 0.001(3) 0.005(3)
N2 0.032(3) 0.018(3) 0.027(3) 0.001(2) 0.004(3) 0.003(2)
C3 0.023(3) 0.028(4) 0.024(4) -0.001(3) 0.003(3) 0.002(3)
N3 0.035(3) 0.021(3) 0.035(4) 0.000(3) 0.003(3) -0.007(2)
N4 0.047(4) 0.017(3) 0.029(3) -0.002(2) 0.001(3) -0.004(2)
C4 0.020(3) 0.017(3) 0.049(5) 0.001(3) 0.001(3) 0.006(3)
C5 0.033(4) 0.025(3) 0.032(4) 0.003(3) 0.002(3) -0.002(3)
C6 0.041(4) 0.021(3) 0.050(5) 0.014(3) -0.010(4) -0.012(3)
C7 0.037(4) 0.015(3) 0.022(3) 0.006(3) -0.007(3) -0.009(3)
C8 0.054(5) 0.025(4) 0.021(4) 0.003(3) -0.002(3) -0.005(3)
C9 0.057(5) 0.022(4) 0.034(5) 0.003(3) 0.002(4) -0.007(3)
C10 0.045(4) 0.022(3) 0.029(4) -0.005(3) 0.006(3) -0.005(3)
C11 0.040(4) 0.014(3) 0.034(4) 0.004(3) 0.006(3) -0.004(3)
C12 0.047(4) 0.017(3) 0.026(4) -0.003(3) -0.002(3) -0.010(3)
N5 0.039(4) 0.028(3) 0.032(4) 0.001(3) 0.003(3) -0.002(3)
C13 0.034(4) 0.029(4) 0.037(5) 0.002(3) 0.010(3) 0.011(3)
O1 0.032(3) 0.049(3) 0.025(3) -0.001(2) 0.009(2) 0.011(2)
C14 0.037(4) 0.013(3) 0.040(5) 0.007(3) 0.009(3) -0.001(3)
C15 0.026(4) 0.022(3) 0.038(4) 0.007(3) 0.001(3) 0.001(3)
C16 0.037(4) 0.022(4) 0.072(6) 0.012(4) 0.000(4) -0.006(3)
C17 0.030(4) 0.013(3) 0.037(4) 0.005(3) -0.012(3) -0.001(3)
C18 0.044(4) 0.027(4) 0.039(5) -0.006(3) -0.010(4) -0.003(3)
C19 0.053(5) 0.025(4) 0.048(5) -0.004(3) -0.004(4) -0.003(3)
C20 0.040(4) 0.019(3) 0.034(4) -0.002(3) 0.000(3) -0.002(3)
C21 0.040(4) 0.023(3) 0.032(4) 0.003(3) 0.000(3) -0.003(3)
C22 0.042(4) 0.009(3) 0.029(4) -0.003(3) -0.009(3) 0.005(3)
N6 0.034(3) 0.022(3) 0.040(4) 0.001(3) 0.002(3) -0.001(2)
Mn1 0.0235(5) 0.0183(5) 0.0203(5) 0.0004(4) 0.0013(4) 0.0011(4)
O2 0.026(2) 0.019(2) 0.024(3) 0.0005(19) 0.003(2) 0.0018(18)
C23 0.035(4) 0.016(3) 0.025(4) 0.003(3) -0.007(3) -0.008(3)
C24 0.034(4) 0.022(3) 0.025(4) -0.002(3) 0.000(3) 0.000(3)
C25 0.041(4) 0.024(3) 0.036(4) -0.002(3) 0.014(3) 0.007(3)
C26 0.050(4) 0.019(3) 0.019(4) 0.000(3) -0.001(3) -0.010(3)
Br1 0.0561(5) 0.0288(4) 0.0233(4) -0.0023(3) -0.0008(3) -0.0113(3)
C27 0.035(4) 0.015(3) 0.027(4) 0.000(3) 0.001(3) -0.003(3)
C28 0.035(4) 0.018(3) 0.028(4) 0.004(3) 0.002(3) -0.008(3)
C29 0.032(4) 0.022(3) 0.023(4) 0.002(3) -0.001(3) 0.001(3)
N7 0.031(3) 0.019(3) 0.024(3) 0.008(2) 0.004(2) 0.002(2)
C30 0.028(4) 0.037(4) 0.018(4) -0.004(3) 0.004(3) 0.008(3)
C31 0.035(4) 0.027(4) 0.032(4) 0.002(3) -0.001(3) 0.008(3)
N8 0.028(3) 0.016(3) 0.025(3) 0.003(2) 0.001(2) 0.005(2)
C32 0.032(4) 0.019(3) 0.026(4) -0.002(3) 0.008(3) 0.004(3)
C33 0.029(3) 0.014(3) 0.025(4) 0.001(3) 0.000(3) 0.000(3)
C34 0.030(4) 0.021(3) 0.030(4) 0.002(3) 0.002(3) 0.001(3)
C35 0.038(4) 0.026(4) 0.022(4) -0.007(3) -0.001(3) 0.000(3)
Br2 0.0455(5) 0.0493(5) 0.0334(4) -0.0149(4) -0.0095(4) 0.0037(4)
C36 0.028(4) 0.024(3) 0.035(4) -0.004(3) 0.001(3) 0.002(3)
C37 0.031(4) 0.025(3) 0.027(4) 0.003(3) 0.001(3) 0.003(3)
C38 0.029(4) 0.012(3) 0.023(4) 0.005(3) 0.006(3) -0.005(2)
O3 0.030(2) 0.024(2) 0.021(3) -0.0025(19) 0.002(2) 0.0004(19)
C39 0.117(10) 0.044(6) 0.196(15) -0.007(8) -0.081(10) 0.010(6)
O4 0.074(5) 0.078(5) 0.075(5) 0.016(4) -0.022(4) -0.016(4)
C40 0.037(5) 0.044(5) 0.120(9) -0.010(5) 0.022(5) -0.008(4)
O5 0.041(3) 0.097(5) 0.068(5) -0.004(4) -0.002(3) -0.009(3)

loop_
_atom_type_symbol
_atom_type_description
_atom_type_scat_dispersion_real
_atom_type_scat_dispersion_imag
_atom_type_scat_source
C C 0.0033 0.0016 'International Tables Vol C Tables 4.2.6.8 and 6.1.1.4'
H H 0.0000 0.0000 'International Tables Vol C Tables 4.2.6.8 and 6.1.1.4'
N N 0.0061 0.0033 'International Tables Vol C Tables 4.2.6.8 and 6.1.1.4'
O O 0.0106 0.0060 'International Tables Vol C Tables 4.2.6.8 and 6.1.1.4'
Mn Mn 0.3368 0.7283 'International Tables Vol C Tables 4.2.6.8 and 6.1.1.4'
Fe Fe 0.3463 0.8444 'International Tables Vol C Tables 4.2.6.8 and 6.1.1.4'
Br Br -0.2901 2.4595 'International Tables Vol C Tables 4.2.6.8 and 6.1.1.4'

loop_
_geom_angle_atom_site_label_1
_geom_angle_atom_site_label_2
_geom_angle_atom_site_label_3
_geom_angle
_geom_angle_site_symmetry_1
_geom_angle_site_symmetry_3
_geom_angle_publ_flag
N5 Fe1 C1 171.3(3) . . ?
N5 Fe1 C2 97.4(2) . . ?
C1 Fe1 C2 84.2(2) . . ?
N5 Fe1 C3 96.1(2) . . ?
C1 Fe1 C3 82.9(3) . . ?
C2 Fe1 C3 166.2(3) . . ?
N5 Fe1 N6 82.4(2) . . ?
C1 Fe1 N6 106.2(3) . . ?
C2 Fe1 N6 90.3(2) . . ?
C3 Fe1 N6 88.4(2) . . ?
N5 Fe1 N4 81.7(2) . . ?
C1 Fe1 N4 89.6(3) . . ?
C2 Fe1 N4 94.9(2) . . ?
C3 Fe1 N4 90.0(2) . . ?
N6 Fe1 N4 163.8(3) . . ?
N1 C1 Fe1 176.3(6) . . ?
C1 N1 Mn1 147.7(5) . 2 ?
N2 C2 Fe1 175.0(5) . . ?
C2 N2 Mn1 159.9(5) . . ?
N3 C3 Fe1 177.3(6) . . ?
C4 N4 C12 115.8(6) . . ?
C4 N4 Fe1 131.5(5) . . ?
C12 N4 Fe1 112.7(5) . . ?
N4 C4 C5 126.3(7) . . ?
C4 C5 C6 117.7(7) . . ?
C5 C6 C7 119.5(6) . . ?
C8 C7 C12 120.8(6) . . ?
C8 C7 C6 123.9(6) . . ?
C12 C7 C6 115.4(6) . . ?
C9 C8 C7 118.6(7) . . ?
C8 C9 C10 123.0(7) . . ?
C9 C10 C11 122.3(7) . . ?
N5 C11 C10 131.1(7) . . ?
N5 C11 C12 113.5(6) . . ?
C10 C11 C12 115.5(6) . . ?
N4 C12 C7 125.2(7) . . ?
N4 C12 C11 114.9(6) . . ?
C7 C12 C11 119.9(6) . . ?
C13 N5 C11 124.1(6) . . ?
C13 N5 Fe1 118.1(5) . . ?
C11 N5 Fe1 117.0(5) . . ?
O1 C13 N5 129.4(7) . . ?
O1 C13 C14 120.1(6) . . ?
N5 C13 C14 110.4(6) . . ?
N6 C14 C15 126.7(7) . . ?
N6 C14 C13 115.3(6) . . ?
C15 C14 C13 118.0(6) . . ?
C16 C15 C14 118.0(7) . . ?
C15 C16 C17 118.1(6) . . ?
C18 C17 C22 121.8(7) . . ?
C18 C17 C16 121.1(6) . . ?
C22 C17 C16 117.0(6) . . ?
C19 C18 C17 120.1(7) . . ?
C18 C19 C20 121.1(7) . . ?
C21 C20 C19 121.2(7) . . ?
C20 C21 C22 118.1(6) . . ?
N6 C22 C17 124.7(7) . . ?
N6 C22 C21 117.8(6) . . ?
C17 C22 C21 117.5(6) . . ?
C14 N6 C22 114.8(6) . . ?
C14 N6 Fe1 112.0(5) . . ?
C22 N6 Fe1 132.6(5) . . ?
O2 Mn1 O3 95.69(18) . . ?
O2 Mn1 N8 173.17(19) . . ?
O3 Mn1 N8 91.06(19) . . ?
O2 Mn1 N7 91.6(2) . . ?
O3 Mn1 N7 172.7(2) . . ?
N8 Mn1 N7 81.7(2) . . ?
O2 Mn1 N1 91.81(18) . 2_545 ?
O3 Mn1 N1 90.58(19) . 2_545 ?
N8 Mn1 N1 87.1(2) . 2_545 ?
N7 Mn1 N1 88.6(2) . 2_545 ?
O2 Mn1 N2 92.58(18) . . ?
O3 Mn1 N2 93.22(18) . . ?
N8 Mn1 N2 88.1(2) . . ?
N7 Mn1 N2 86.98(19) . . ?
N1 Mn1 N2 173.88(19) 2_545 . ?
C23 O2 Mn1 127.2(4) . . ?
O2 C23 C24 118.8(6) . . ?
O2 C23 C28 123.1(6) . . ?
C24 C23 C28 118.2(6) . . ?
C25 C24 C23 121.0(6) . . ?
C24 C25 C26 120.9(7) . . ?
C27 C26 C25 120.2(6) . . ?
C27 C26 Br1 118.9(5) . . ?
C25 C26 Br1 120.7(5) . . ?
C26 C27 C28 120.0(6) . . ?
C27 C28 C23 119.7(6) . . ?
C27 C28 C29 117.2(6) . . ?
C23 C28 C29 123.1(6) . . ?
N7 C29 C28 126.0(6) . . ?
C29 N7 C30 121.7(5) . . ?
C29 N7 Mn1 124.7(5) . . ?
C30 N7 Mn1 113.6(4) . . ?
N7 C30 C31 107.3(5) . . ?
N8 C31 C30 107.3(5) . . ?
C32 N8 C31 120.8(5) . . ?
C32 N8 Mn1 125.7(4) . . ?
C31 N8 Mn1 113.2(4) . . ?
N8 C32 C33 125.2(6) . . ?
C34 C33 C38 120.5(6) . . ?
C34 C33 C32 117.1(6) . . ?
C38 C33 C32 122.1(6) . . ?
C35 C34 C33 119.6(6) . . ?
C34 C35 C36 121.2(6) . . ?
C34 C35 Br2 119.3(5) . . ?
C36 C35 Br2 119.5(5) . . ?
C37 C36 C35 119.1(6) . . ?
C36 C37 C38 122.6(6) . . ?
O3 C38 C37 118.6(6) . . ?
O3 C38 C33 124.4(5) . . ?
C37 C38 C33 116.9(6) . . ?
C38 O3 Mn1 128.0(4) . . ?

loop_
_geom_bond_atom_site_label_1
_geom_bond_atom_site_label_2
_geom_bond_distance
_geom_bond_site_symmetry_2
_geom_bond_publ_flag
Fe1 N5 1.900(6) . ?
Fe1 C1 1.926(7) . ?
Fe1 C2 1.964(6) . ?
Fe1 C3 1.971(7) . ?
Fe1 N6 2.000(6) . ?
Fe1 N4 2.008(6) . ?
C1 N1 1.165(8) . ?
N1 Mn1 2.283(6) 2 ?
C2 N2 1.151(7) . ?
N2 Mn1 2.291(5) . ?
C3 N3 1.137(8) . ?
N4 C4 1.329(8) . ?
N4 C12 1.341(8) . ?
C4 C5 1.382(9) . ?
C5 C6 1.389(10) . ?
C6 C7 1.441(10) . ?
C7 C8 1.416(9) . ?
C7 C12 1.421(9) . ?
C8 C9 1.330(10) . ?
C9 C10 1.400(9) . ?
C10 C11 1.402(9) . ?
C11 N5 1.344(8) . ?
C11 C12 1.458(10) . ?
N5 C13 1.337(9) . ?
C13 O1 1.224(8) . ?
C13 C14 1.535(10) . ?
C14 N6 1.329(8) . ?
C14 C15 1.404(9) . ?
C15 C16 1.371(10) . ?
C16 C17 1.457(11) . ?
C17 C18 1.393(9) . ?
C17 C22 1.404(9) . ?
C18 C19 1.324(10) . ?
C19 C20 1.417(10) . ?
C20 C21 1.377(9) . ?
C21 C22 1.455(10) . ?
C22 N6 1.357(8) . ?
Mn1 O2 1.890(4) . ?
Mn1 O3 1.891(4) . ?
Mn1 N8 2.000(5) . ?
Mn1 N7 2.001(5) . ?
Mn1 N1 2.283(6) 2_545 ?
O2 C23 1.338(7) . ?
C23 C24 1.399(9) . ?
C23 C28 1.408(9) . ?
C24 C25 1.352(9) . ?
C25 C26 1.386(9) . ?
C26 C27 1.360(9) . ?
C26 Br1 1.920(6) . ?
C27 C28 1.405(9) . ?
C28 C29 1.444(9) . ?
C29 N7 1.272(8) . ?
N7 C30 1.473(8) . ?
C30 C31 1.518(9) . ?
C31 N8 1.477(8) . ?
N8 C32 1.275(8) . ?
C32 C33 1.445(8) . ?
C33 C34 1.402(9) . ?
C33 C38 1.422(9) . ?
C34 C35 1.373(9) . ?
C35 C36 1.391(9) . ?
C35 Br2 1.902(6) . ?
C36 C37 1.371(9) . ?
C37 C38 1.400(8) . ?
C38 O3 1.323(7) . ?
C39 O4 1.409(12) . ?
C40 O5 1.420(10) . ?
